data_1511971
loop_
_publ_author_name
'Liu, Kang'
'Teng, Huai-Long'
'Yao, Lu'
'Tao, Hai-Yan'
'Wang, Chun-Jiang'

_publ_section_title
;
 Silver-Catalyzed Enantioselective Desymmetrization: Facile Access to
 Spirolactone-Pyrrolidines Containing a Spiro Quaternary Stereogenic
 Center
;
_journal_issue 9
_journal_name_full 'Organic Letters'
_journal_page_first 2250
_journal_paper_doi 10.1021/ol400821q
_journal_volume 15
_journal_year 2013
_chemical_formula_sum 'C25 H24 Cl N O5 S'
_chemical_formula_weight 485.96
_chemical_name_systematic
; 
 ? 
;
_space_group_IT_number 19
_symmetry_cell_setting orthorhombic
_symmetry_space_group_name_Hall 'P 2ac 2ab'
_symmetry_space_group_name_H-M 'P 21 21 21'
_atom_sites_solution_hydrogens geom
_atom_sites_solution_primary direct
_atom_sites_solution_secondary difmap
_audit_creation_method SHELXL-97
_cell_angle_alpha 90.00
_cell_angle_beta 90.00
_cell_angle_gamma 90.00
_cell_formula_units_Z 4
_cell_length_a 10.2524(10)
_cell_length_b 13.6597(14)
_cell_length_c 17.1559(18)
_cell_measurement_reflns_used 7792
_cell_measurement_temperature 296(2)
_cell_measurement_theta_max 26.86
_cell_measurement_theta_min 2.31
_cell_volume 2402.6(4)
_computing_cell_refinement 'Bruker SAINT'
_computing_data_collection 'Bruker APEX2'
_computing_data_reduction 'Bruker SAINT'
_computing_molecular_graphics 'Bruker SHELXTL'
_computing_publication_material 'Bruker SHELXTL'
_computing_structure_refinement 'SHELXL-97 (Sheldrick, 1997)'
_computing_structure_solution 'SHELXS-97 (Sheldrick, 1990)'
_diffrn_ambient_temperature 296(2)
_diffrn_measured_fraction_theta_full 0.997
_diffrn_measured_fraction_theta_max 0.997
_diffrn_measurement_device_type 'Bruker APEX-II CCD'
_diffrn_measurement_method '\f and \w scans'
_diffrn_radiation_monochromator graphite
_diffrn_radiation_source 'fine-focus sealed tube'
_diffrn_radiation_type MoK\a
_diffrn_radiation_wavelength 0.71073
_diffrn_reflns_av_R_equivalents 0.0265
_diffrn_reflns_av_sigmaI/netI 0.0286
_diffrn_reflns_limit_h_max 14
_diffrn_reflns_limit_h_min -12
_diffrn_reflns_limit_k_max 19
_diffrn_reflns_limit_k_min -17
_diffrn_reflns_limit_l_max 23
_diffrn_reflns_limit_l_min -24
_diffrn_reflns_number 24658
_diffrn_reflns_theta_full 30.09
_diffrn_reflns_theta_max 30.09
_diffrn_reflns_theta_min 1.91
_diffrn_standards_number 0
_exptl_absorpt_coefficient_mu 0.282
_exptl_absorpt_correction_T_max 0.9723
_exptl_absorpt_correction_T_min 0.9669
_exptl_absorpt_correction_type none
_exptl_crystal_density_diffrn 1.343
_exptl_crystal_density_method 'not measured'
_exptl_crystal_F_000 1016
_exptl_crystal_size_max 0.12
_exptl_crystal_size_mid 0.10
_exptl_crystal_size_min 0.10
_refine_diff_density_max 0.308
_refine_diff_density_min -0.156
_refine_diff_density_rms 0.036
_refine_ls_abs_structure_details 'Flack H D (1983), Acta Cryst. A39, 876-881'
_refine_ls_abs_structure_Flack 0.00(4)
_refine_ls_extinction_method none
_refine_ls_goodness_of_fit_ref 1.011
_refine_ls_hydrogen_treatment mixed
_refine_ls_matrix_type full
_refine_ls_number_parameters 299
_refine_ls_number_reflns 7042
_refine_ls_number_restraints 0
_refine_ls_restrained_S_all 1.011
_refine_ls_R_factor_all 0.0521
_refine_ls_R_factor_gt 0.0359
_refine_ls_shift/su_max 0.197
_refine_ls_shift/su_mean 0.006
_refine_ls_structure_factor_coef Fsqd
_refine_ls_weighting_details 'calc w=1/[\s^2^(Fo^2^)+(0.0621P)^2^+0.0366P] where P=(Fo^2^+2Fc^2^)/3'
_refine_ls_weighting_scheme calc
_refine_ls_wR_factor_gt 0.0957
_refine_ls_wR_factor_ref 0.1036
_reflns_number_gt 5610
_reflns_number_total 7042
_reflns_threshold_expression >2sigma(I)
_cod_data_source_file ol400821q_si_003.cif
_cod_data_source_block e:\130121d\work\mo_130121d_0m
_cod_depositor_comments
;
The following automatic conversions were performed:

'_symmetry_cell_setting' value 'Orthorhombic' changed to
'orthorhombic' according to
/home/saulius/struct/CIF-dictionaries/cif_core.dic dictionary named
'cif_core.dic' version 2.4.2 from 2011-04-26.

Automatic conversion script
Id: cif_fix_values 1891 2012-01-12 08:04:46Z andrius 
;
_cod_original_sg_symbol_H-M P2(1)2(1)2(1)
_cod_database_code 1511971

loop_
_symmetry_equiv_pos_as_xyz
'x, y, z'
'-x+1/2, -y, z+1/2'
'-x, y+1/2, -z+1/2'
'x+1/2, -y+1/2, -z'

loop_
_atom_site_label
_atom_site_type_symbol
_atom_site_fract_x
_atom_site_fract_y
_atom_site_fract_z
_atom_site_U_iso_or_equiv
_atom_site_adp_type
_atom_site_occupancy
_atom_site_symmetry_multiplicity
_atom_site_calc_flag
_atom_site_refinement_flags
C1 C 0.76497(17) 0.70860(14) -0.07032(10) 0.0499(4) Uani 1 1 d .
C2 C 0.64488(19) 0.71429(15) -0.03454(12) 0.0586(4) Uani 1 1 d .
H2 H 0.5857 0.7626 -0.0490 0.070 Uiso 1 1 calc R
C3 C 0.61321(18) 0.64750(14) 0.02310(12) 0.0553(4) Uani 1 1 d .
H3 H 0.5325 0.6515 0.0476 0.066 Uiso 1 1 calc R
C4 C 0.70041(15) 0.57435(12) 0.04499(10) 0.0445(3) Uani 1 1 d .
C5 C 0.82043(17) 0.57074(14) 0.00767(11) 0.0537(4) Uani 1 1 d .
H5 H 0.8805 0.5229 0.0218 0.064 Uiso 1 1 calc R
C6 C 0.85225(18) 0.63731(15) -0.05026(12) 0.0565(4) Uani 1 1 d .
H6 H 0.9325 0.6335 -0.0753 0.068 Uiso 1 1 calc R
C7 C 0.66811(16) 0.50034(13) 0.10693(9) 0.0456(3) Uani 1 1 d .
H7 H 0.7461 0.4894 0.1388 0.055 Uiso 1 1 calc R
C8 C 0.61721(14) 0.39868(12) 0.07723(9) 0.0407(3) Uani 1 1 d .
H8 H 0.6913 0.3542 0.0704 0.049 Uiso 1 1 calc R
C9 C 0.52990(14) 0.36100(12) 0.14554(9) 0.0394(3) Uani 1 1 d .
H9 H 0.5716 0.3030 0.1682 0.047 Uiso 1 1 calc R
C10 C 0.53665(15) 0.44521(13) 0.20625(9) 0.0446(4) Uani 1 1 d .
H10 H 0.6135 0.4343 0.2391 0.053 Uiso 1 1 calc R
C11 C 0.54689(16) 0.41012(12) 0.00028(9) 0.0430(3) Uani 1 1 d .
C12 C 0.40448(17) 0.44002(14) -0.00068(9) 0.0493(4) Uani 1 1 d .
H12A H 0.3618 0.4069 -0.0437 0.059 Uiso 1 1 calc R
H12B H 0.3995 0.5098 -0.0107 0.059 Uiso 1 1 calc R
C13 C 0.32873(14) 0.41770(11) 0.07431(8) 0.0369(3) Uani 1 1 d .
H13 H 0.3324 0.4750 0.1086 0.044 Uiso 1 1 calc R
C14 C 0.39300(14) 0.33097(11) 0.11535(8) 0.0363(3) Uani 1 1 d .
C15 C 0.40058(18) 0.23595(12) 0.06785(11) 0.0509(4) Uani 1 1 d .
H15A H 0.3300 0.2319 0.0304 0.061 Uiso 1 1 calc R
H15B H 0.4832 0.2307 0.0406 0.061 Uiso 1 1 calc R
C16 C 0.3878(2) 0.15737(13) 0.13051(14) 0.0622(5) Uani 1 1 d .
H16A H 0.3389 0.1016 0.1113 0.075 Uiso 1 1 calc R
H16B H 0.4729 0.1353 0.1479 0.075 Uiso 1 1 calc R
C17 C 0.31644(17) 0.20720(14) 0.19459(12) 0.0555(4) Uani 1 1 d .
C18 C 0.42047(17) 0.46170(14) 0.25938(9) 0.0482(4) Uani 1 1 d .
C19 C 0.2973(2) 0.3925(2) 0.36110(12) 0.0788(7) Uani 1 1 d .
H19A H 0.3051 0.4408 0.4015 0.118 Uiso 1 1 calc R
H19B H 0.2854 0.3291 0.3841 0.118 Uiso 1 1 calc R
H19C H 0.2237 0.4078 0.3288 0.118 Uiso 1 1 calc R
C20 C 0.06966(15) 0.40884(14) 0.13298(10) 0.0480(4) Uani 1 1 d .
C21 C 0.0574(2) 0.49735(18) 0.17029(14) 0.0674(5) Uani 1 1 d .
H21 H 0.0975 0.5528 0.1499 0.081 Uiso 1 1 calc R
C22 C -0.0156(2) 0.5040(2) 0.23895(16) 0.0856(8) Uani 1 1 d .
H22 H -0.0219 0.5636 0.2648 0.103 Uiso 1 1 calc R
C23 C -0.0769(3) 0.4249(3) 0.26791(16) 0.0948(9) Uani 1 1 d .
H23 H -0.1257 0.4300 0.3134 0.114 Uiso 1 1 calc R
C24 C -0.0673(3) 0.3375(2) 0.23047(18) 0.0971(9) Uani 1 1 d .
H24 H -0.1106 0.2832 0.2505 0.117 Uiso 1 1 calc R
C48 C 0.0061(2) 0.32788(17) 0.16263(15) 0.0692(6) Uani 1 1 d .
H48 H 0.0124 0.2677 0.1376 0.083 Uiso 1 1 calc R
Cl1 Cl 0.80639(5) 0.79385(4) -0.14170(3) 0.06868(15) Uani 1 1 d .
N1 N 0.56145(15) 0.53043(10) 0.15817(8) 0.0483(3) Uani 1 1 d .
H1A H 0.5858 0.5816 0.1878 0.058 Uiso 1 1 d R
O1 O 0.60380(14) 0.39589(11) -0.06068(7) 0.0626(3) Uani 1 1 d .
O2 O 0.34715(14) 0.52947(11) 0.25506(9) 0.0655(4) Uani 1 1 d .
O3 O 0.31396(10) 0.30506(8) 0.18237(6) 0.0432(2) Uani 1 1 d .
O4 O 0.26601(16) 0.17228(12) 0.25158(10) 0.0817(5) Uani 1 1 d .
O6 O 0.41438(13) 0.39232(11) 0.31432(7) 0.0582(3) Uani 1 1 d .
S1 S 0.15960(4) 0.39704(4) 0.04489(2) 0.04945(11) Uani 1 1 d .

loop_
_atom_site_aniso_label
_atom_site_aniso_U_11
_atom_site_aniso_U_22
_atom_site_aniso_U_33
_atom_site_aniso_U_23
_atom_site_aniso_U_13
_atom_site_aniso_U_12
C1 0.0480(9) 0.0491(9) 0.0524(9) 0.0002(8) -0.0009(7) -0.0144(8)
C2 0.0517(10) 0.0496(9) 0.0746(12) 0.0039(9) 0.0053(9) 0.0014(8)
C3 0.0422(9) 0.0546(10) 0.0690(11) 0.0004(9) 0.0105(8) 0.0023(8)
C4 0.0378(7) 0.0473(8) 0.0484(8) -0.0041(7) -0.0003(6) -0.0078(6)
C5 0.0365(8) 0.0592(10) 0.0653(10) 0.0033(8) 0.0016(7) -0.0010(8)
C6 0.0382(8) 0.0674(11) 0.0638(10) 0.0051(9) 0.0082(8) -0.0065(8)
C7 0.0341(7) 0.0571(9) 0.0457(8) -0.0015(7) -0.0049(6) -0.0062(7)
C8 0.0316(6) 0.0450(8) 0.0455(7) 0.0010(7) 0.0026(5) 0.0037(6)
C9 0.0325(7) 0.0444(8) 0.0412(7) 0.0061(6) -0.0039(6) 0.0047(6)
C10 0.0364(7) 0.0594(10) 0.0379(7) 0.0004(7) -0.0066(6) -0.0016(7)
C11 0.0440(8) 0.0432(8) 0.0419(7) 0.0003(7) 0.0034(6) -0.0073(7)
C12 0.0445(8) 0.0619(10) 0.0415(8) 0.0125(7) -0.0032(7) -0.0037(8)
C13 0.0323(6) 0.0406(7) 0.0380(6) 0.0035(6) -0.0053(5) -0.0002(6)
C14 0.0322(7) 0.0389(7) 0.0379(7) 0.0040(6) -0.0003(5) 0.0007(6)
C15 0.0501(9) 0.0423(9) 0.0603(10) -0.0059(7) -0.0012(8) 0.0022(7)
C16 0.0561(11) 0.0375(9) 0.0930(15) 0.0088(9) -0.0101(10) 0.0017(8)
C17 0.0432(9) 0.0541(10) 0.0693(11) 0.0241(9) -0.0094(8) -0.0009(8)
C18 0.0460(8) 0.0618(10) 0.0369(7) -0.0029(7) -0.0049(6) -0.0001(8)
C19 0.0701(13) 0.1131(19) 0.0532(10) 0.0161(12) 0.0175(10) 0.0089(14)
C20 0.0302(7) 0.0578(10) 0.0560(9) 0.0093(8) -0.0045(6) 0.0046(7)
C21 0.0489(10) 0.0712(13) 0.0820(14) -0.0052(11) -0.0030(10) 0.0070(10)
C22 0.0568(12) 0.116(2) 0.0844(16) -0.0280(16) -0.0004(12) 0.0230(14)
C23 0.0571(13) 0.153(3) 0.0742(15) 0.0104(18) 0.0150(12) 0.0250(17)
C24 0.0750(16) 0.117(2) 0.099(2) 0.0401(18) 0.0349(15) 0.0093(16)
C48 0.0549(11) 0.0674(13) 0.0853(15) 0.0137(11) 0.0128(10) 0.0028(10)
Cl1 0.0647(3) 0.0674(3) 0.0739(3) 0.0185(2) -0.0023(2) -0.0192(3)
N1 0.0527(8) 0.0477(8) 0.0447(7) -0.0093(6) 0.0030(6) -0.0107(6)
O1 0.0624(8) 0.0777(9) 0.0476(6) -0.0093(6) 0.0123(5) -0.0067(7)
O2 0.0642(8) 0.0675(8) 0.0648(8) 0.0047(7) 0.0109(7) 0.0154(7)
O3 0.0388(5) 0.0473(6) 0.0436(5) 0.0119(5) 0.0003(4) 0.0002(5)
O4 0.0729(10) 0.0845(11) 0.0877(11) 0.0493(9) 0.0019(9) -0.0061(8)
O6 0.0558(7) 0.0818(9) 0.0371(5) 0.0089(6) 0.0018(5) 0.0114(7)
S1 0.03547(18) 0.0668(3) 0.04609(19) 0.0049(2) -0.00939(15) -0.00308(18)

loop_
_atom_type_symbol
_atom_type_description
_atom_type_scat_dispersion_real
_atom_type_scat_dispersion_imag
_atom_type_scat_source
C C 0.0033 0.0016 'International Tables Vol C Tables 4.2.6.8 and 6.1.1.4'
H H 0.0000 0.0000 'International Tables Vol C Tables 4.2.6.8 and 6.1.1.4'
N N 0.0061 0.0033 'International Tables Vol C Tables 4.2.6.8 and 6.1.1.4'
O O 0.0106 0.0060 'International Tables Vol C Tables 4.2.6.8 and 6.1.1.4'
S S 0.1246 0.1234 'International Tables Vol C Tables 4.2.6.8 and 6.1.1.4'
Cl Cl 0.1484 0.1585 'International Tables Vol C Tables 4.2.6.8 and 6.1.1.4'

loop_
_geom_angle_atom_site_label_1
_geom_angle_atom_site_label_2
_geom_angle_atom_site_label_3
_geom_angle
C6 C1 C2 120.86(17)
C6 C1 Cl1 119.58(14)
C2 C1 Cl1 119.55(16)
C1 C2 C3 119.40(19)
C1 C2 H2 120.3
C3 C2 H2 120.3
C2 C3 C4 121.00(17)
C2 C3 H3 119.5
C4 C3 H3 119.5
C5 C4 C3 118.05(16)
C5 C4 C7 119.83(16)
C3 C4 C7 122.12(15)
C4 C5 C6 121.07(18)
C4 C5 H5 119.5
C6 C5 H5 119.5
C1 C6 C5 119.61(17)
C1 C6 H6 120.2
C5 C6 H6 120.2
N1 C7 C4 113.62(14)
N1 C7 C8 101.27(12)
C4 C7 C8 116.04(13)
N1 C7 H7 108.5
C4 C7 H7 108.5
C8 C7 H7 108.5
C11 C8 C9 114.57(12)
C11 C8 C7 110.53(13)
C9 C8 C7 103.81(12)
C11 C8 H8 109.2
C9 C8 H8 109.2
C7 C8 H8 109.2
C10 C9 C14 117.38(12)
C10 C9 C8 103.51(12)
C14 C9 C8 110.80(12)
C10 C9 H9 108.3
C14 C9 H9 108.3
C8 C9 H9 108.3
N1 C10 C18 111.13(14)
N1 C10 C9 102.76(12)
C18 C10 C9 118.56(13)
N1 C10 H10 108.0
C18 C10 H10 108.0
C9 C10 H10 108.0
O1 C11 C8 120.44(15)
O1 C11 C12 119.80(15)
C8 C11 C12 119.77(13)
C11 C12 C13 115.15(13)
C11 C12 H12A 108.5
C13 C12 H12A 108.5
C11 C12 H12B 108.5
C13 C12 H12B 108.5
H12A C12 H12B 107.5
C14 C13 C12 108.81(12)
C14 C13 S1 114.63(10)
C12 C13 S1 106.24(10)
C14 C13 H13 109.0
C12 C13 H13 109.0
S1 C13 H13 109.0
O3 C14 C13 108.28(11)
O3 C14 C15 104.05(12)
C13 C14 C15 115.66(13)
O3 C14 C9 107.78(11)
C13 C14 C9 109.82(12)
C15 C14 C9 110.80(13)
C16 C15 C14 102.52(14)
C16 C15 H15A 111.3
C14 C15 H15A 111.3
C16 C15 H15B 111.3
C14 C15 H15B 111.3
H15A C15 H15B 109.2
C17 C16 C15 103.98(14)
C17 C16 H16A 111.0
C15 C16 H16A 111.0
C17 C16 H16B 111.0
C15 C16 H16B 111.0
H16A C16 H16B 109.0
O4 C17 O3 120.6(2)
O4 C17 C16 129.09(19)
O3 C17 C16 110.32(15)
O2 C18 O6 124.27(16)
O2 C18 C10 124.88(16)
O6 C18 C10 110.78(15)
O6 C19 H19A 109.5
O6 C19 H19B 109.5
H19A C19 H19B 109.5
O6 C19 H19C 109.5
H19A C19 H19C 109.5
H19B C19 H19C 109.5
C21 C20 C48 119.35(19)
C21 C20 S1 121.56(16)
C48 C20 S1 119.03(16)
C20 C21 C22 119.9(2)
C20 C21 H21 120.1
C22 C21 H21 120.1
C23 C22 C21 120.6(3)
C23 C22 H22 119.7
C21 C22 H22 119.7
C22 C23 C24 119.8(2)
C22 C23 H23 120.1
C24 C23 H23 120.1
C23 C24 C48 121.2(2)
C23 C24 H24 119.4
C48 C24 H24 119.4
C20 C48 C24 119.2(2)
C20 C48 H48 120.4
C24 C48 H48 120.4
C10 N1 C7 104.34(13)
C10 N1 H1A 110.5
C7 N1 H1A 110.5
C17 O3 C14 110.69(13)
C18 O6 C19 115.41(16)
C20 S1 C13 104.09(7)

loop_
_geom_bond_atom_site_label_1
_geom_bond_atom_site_label_2
_geom_bond_distance
C1 C6 1.367(3)
C1 C2 1.378(3)
C1 Cl1 1.7423(18)
C2 C3 1.384(3)
C2 H2 0.9300
C3 C4 1.392(3)
C3 H3 0.9300
C4 C5 1.388(2)
C4 C7 1.504(2)
C5 C6 1.386(3)
C5 H5 0.9300
C6 H6 0.9300
C7 N1 1.462(2)
C7 C8 1.569(2)
C7 H7 0.9800
C8 C11 1.512(2)
C8 C9 1.562(2)
C8 H8 0.9800
C9 C10 1.553(2)
C9 C14 1.551(2)
C9 H9 0.9800
C10 N1 1.449(2)
C10 C18 1.517(2)
C10 H10 0.9800
C11 O1 1.2132(19)
C11 C12 1.516(2)
C12 C13 1.533(2)
C12 H12A 0.9700
C12 H12B 0.9700
C13 C14 1.528(2)
C13 S1 1.8278(14)
C13 H13 0.9800
C14 O3 1.4506(18)
C14 C15 1.534(2)
C15 C16 1.525(3)
C15 H15A 0.9700
C15 H15B 0.9700
C16 C17 1.485(3)
C16 H16A 0.9700
C16 H16B 0.9700
C17 O4 1.204(2)
C17 O3 1.353(2)
C18 O2 1.195(2)
C18 O6 1.338(2)
C19 O6 1.444(2)
C19 H19A 0.9600
C19 H19B 0.9600
C19 H19C 0.9600
C20 C21 1.374(3)
C20 C48 1.380(3)
C20 S1 1.7777(18)
C21 C22 1.399(3)
C21 H21 0.9300
C22 C23 1.345(4)
C22 H22 0.9300
C23 C24 1.359(4)
C23 H23 0.9300
C24 C48 1.393(4)
C24 H24 0.9300
C48 H48 0.9300
N1 H1A 0.9000

loop_
_geom_hbond_atom_site_label_D
_geom_hbond_atom_site_label_H
_geom_hbond_atom_site_label_A
_geom_hbond_distance_DH
_geom_hbond_distance_HA
_geom_hbond_distance_DA
_geom_hbond_angle_DHA
_geom_hbond_site_symmetry_A
N1 H1A Cl1 0.90 3.42 3.5608(16) 91.3 4_465
N1 H1A O4 0.90 2.22 3.047(2) 152.7 3_655

loop_
_geom_torsion_atom_site_label_1
_geom_torsion_atom_site_label_2
_geom_torsion_atom_site_label_3
_geom_torsion_atom_site_label_4
_geom_torsion
C6 C1 C2 C3 0.8(3)
Cl1 C1 C2 C3 -178.87(16)
C1 C2 C3 C4 -0.5(3)
C2 C3 C4 C5 0.4(3)
C2 C3 C4 C7 -179.47(17)
C3 C4 C5 C6 -0.6(3)
C7 C4 C5 C6 179.25(16)
C2 C1 C6 C5 -1.0(3)
Cl1 C1 C6 C5 178.65(15)
C4 C5 C6 C1 0.9(3)
C5 C4 C7 N1 160.92(15)
C3 C4 C7 N1 -19.2(2)
C5 C4 C7 C8 -82.28(19)
C3 C4 C7 C8 97.6(2)
N1 C7 C8 C11 94.41(14)
C4 C7 C8 C11 -29.09(18)
N1 C7 C8 C9 -28.90(15)
C4 C7 C8 C9 -152.40(13)
C11 C8 C9 C10 -119.31(14)
C7 C8 C9 C10 1.31(14)
C11 C8 C9 C14 7.36(18)
C7 C8 C9 C14 127.99(13)
C14 C9 C10 N1 -95.26(15)
C8 C9 C10 N1 27.14(14)
C14 C9 C10 C18 27.7(2)
C8 C9 C10 C18 150.10(14)
C9 C8 C11 O1 -147.18(16)
C7 C8 C11 O1 95.98(19)
C9 C8 C11 C12 33.1(2)
C7 C8 C11 C12 -83.73(17)
O1 C11 C12 C13 157.13(16)
C8 C11 C12 C13 -23.2(2)
C11 C12 C13 C14 -26.56(19)
C11 C12 C13 S1 -150.46(13)
C12 C13 C14 O3 -175.01(12)
S1 C13 C14 O3 -56.25(14)
C12 C13 C14 C15 -58.75(17)
S1 C13 C14 C15 60.01(16)
C12 C13 C14 C9 67.55(15)
S1 C13 C14 C9 -173.69(10)
C10 C9 C14 O3 -56.52(16)
C8 C9 C14 O3 -175.09(12)
C10 C9 C14 C13 61.23(16)
C8 C9 C14 C13 -57.33(16)
C10 C9 C14 C15 -169.76(13)
C8 C9 C14 C15 71.67(16)
O3 C14 C15 C16 -28.61(16)
C13 C14 C15 C16 -147.23(14)
C9 C14 C15 C16 86.97(15)
C14 C15 C16 C17 25.10(18)
C15 C16 C17 O4 167.64(19)
C15 C16 C17 O3 -13.0(2)
N1 C10 C18 O2 10.0(2)
C9 C10 C18 O2 -108.7(2)
N1 C10 C18 O6 -167.13(13)
C9 C10 C18 O6 74.18(17)
C48 C20 C21 C22 2.0(3)
S1 C20 C21 C22 179.15(16)
C20 C21 C22 C23 -1.7(3)
C21 C22 C23 C24 0.4(4)
C22 C23 C24 C48 0.6(4)
C21 C20 C48 C24 -1.0(3)
S1 C20 C48 C24 -178.24(19)
C23 C24 C48 C20 -0.3(4)
C18 C10 N1 C7 -175.77(13)
C9 C10 N1 C7 -47.96(14)
C4 C7 N1 C10 173.37(13)
C8 C7 N1 C10 48.23(14)
O4 C17 O3 C14 173.48(16)
C16 C17 O3 C14 -5.98(19)
C13 C14 O3 C17 145.81(13)
C15 C14 O3 C17 22.24(16)
C9 C14 O3 C17 -95.44(14)
O2 C18 O6 C19 11.5(3)
C10 C18 O6 C19 -171.37(17)
C21 C20 S1 C13 68.35(16)
C48 C20 S1 C13 -114.47(16)
C14 C13 S1 C20 76.94(12)
C12 C13 S1 C20 -162.86(12)
